data_7113870
loop_
_publ_author_name
'Mok Shin, Dong'
'Su Lee, In'
'Keun Chung, Young'
'Soo Lah, Myoung'

_publ_section_title
;
 Coordination polymers based on square planar Co(II) node and linear
 spacer: solvent-dependent pseudo-polymorphism and an unprecedented
 interpenetrating structure containing both 2D and 3D topological
 isomers
;
_journal_coden_ASTM CHCOFS
_journal_issue 9
_journal_name_full
;
 Chemical Communications (Cambridge, United Kingdom)
;
_journal_page_first 1036
_journal_page_last 1037
_journal_paper_doi 10.1039/b210320f
_journal_year 2003
_chemical_formula_sum 'C83 H86 Co3 N24 O5 S6'
_chemical_formula_weight 1868.91
_space_group_IT_number 15
_symmetry_cell_setting monoclinic
_symmetry_space_group_name_Hall '-C 2yc'
_symmetry_space_group_name_H-M 'C 1 2/c 1'
_atom_sites_solution_hydrogens geom
_atom_sites_solution_primary direct
_atom_sites_solution_secondary difmap
_audit_creation_method SHELXL-97
_cell_angle_alpha 90.00
_cell_angle_beta 110.190(1)
_cell_angle_gamma 90.00
_cell_formula_units_Z 4
_cell_length_a 19.965(1)
_cell_length_b 18.731(1)
_cell_length_c 27.203(1)
_cell_measurement_reflns_used 15236
_cell_measurement_temperature 293(2)
_cell_measurement_theta_max 25.34
_cell_measurement_theta_min 2.70
_cell_volume 9547.9(8)
_computing_cell_refinement DENZO-SMN
_computing_data_collection 'Nonius COLLECT'
_computing_data_reduction DENZO-SMN
_computing_molecular_graphics ORTEP3
_computing_publication_material WinGX
_computing_structure_refinement 'SHELXL-97 (Sheldrick, 1997)'
_computing_structure_solution 'SHELXS-97 (Sheldrick, 1990)'
_diffrn_ambient_temperature 293(2)
_diffrn_measured_fraction_theta_full 0.994
_diffrn_measured_fraction_theta_max 0.994
_diffrn_measurement_method 'Phi plus Omega scan'
_diffrn_radiation_monochromator graphite
_diffrn_radiation_source 'fine-focus sealed tube'
_diffrn_radiation_type MoK\a
_diffrn_radiation_wavelength 0.71073
_diffrn_reflns_av_R_equivalents 0.0790
_diffrn_reflns_av_sigmaI/netI 0.1496
_diffrn_reflns_limit_h_max 24
_diffrn_reflns_limit_h_min -23
_diffrn_reflns_limit_k_max 22
_diffrn_reflns_limit_k_min -20
_diffrn_reflns_limit_l_max 32
_diffrn_reflns_limit_l_min -32
_diffrn_reflns_number 15236
_diffrn_reflns_theta_full 25.34
_diffrn_reflns_theta_max 25.34
_diffrn_reflns_theta_min 2.70
_diffrn_standards_decay_% <2.0
_exptl_absorpt_coefficient_mu 0.706
_exptl_absorpt_correction_T_max 0.9014
_exptl_absorpt_correction_T_min 0.8716
_exptl_absorpt_correction_type multi-scan
_exptl_absorpt_process_details 'DENZO-SMN (Otwinowski & Minor, 1997)'
_exptl_crystal_colour red
_exptl_crystal_density_diffrn 1.300
_exptl_crystal_density_method 'not measured'
_exptl_crystal_description brick
_exptl_crystal_F_000 3876
_exptl_crystal_size_max 0.20
_exptl_crystal_size_mid 0.20
_exptl_crystal_size_min 0.15
_refine_diff_density_max 0.990
_refine_diff_density_min -0.563
_refine_diff_density_rms 0.144
_refine_ls_extinction_method none
_refine_ls_goodness_of_fit_ref 1.011
_refine_ls_hydrogen_treatment mixed
_refine_ls_matrix_type full
_refine_ls_number_parameters 538
_refine_ls_number_reflns 8685
_refine_ls_number_restraints 0
_refine_ls_restrained_S_all 1.011
_refine_ls_R_factor_all 0.1864
_refine_ls_R_factor_gt 0.1088
_refine_ls_shift/su_max 0.002
_refine_ls_shift/su_mean 0.000
_refine_ls_structure_factor_coef Fsqd
_refine_ls_weighting_details 'calc w==1/[\s^2^(Fo^2^)+(0.2000P)^2^+0.0000P] where P==(Fo^2^+2Fc^2^)/3'
_refine_ls_weighting_scheme calc
_refine_ls_wR_factor_gt 0.3022
_refine_ls_wR_factor_ref 0.3336
_reflns_number_gt 4271
_reflns_number_total 8685
_reflns_threshold_expression >2sigma(I)
_cod_duplicate_entry 7104082
_cod_data_source_file b210320f.txt
_cod_data_source_block compound_2
_cod_depositor_comments
;
The following automatic conversions were performed:

'_symmetry_cell_setting' value 'Monoclinic' changed to 'monoclinic'
according to
/usr/data/users/saulius/automatic-downloads/retrospective/RSC/lib/dictionaries/cif_core.dic
dictionary named 'cif_core.dic' version 2.4.2 from
2011-04-26.

'_exptl_absorpt_correction_type' value 'Multi-scan'
changed to 'multi-scan' according to
/usr/data/users/saulius/automatic-downloads/retrospective/RSC/lib/dictionaries/cif_core.dic
dictionary named 'cif_core.dic' version 2.4.2 from 2011-04-26.

Automatic conversion script
Id: cif_fix_values 2281 2013-09-26 08:29:07Z andrius 
;
_cod_original_cell_volume 9547.9(6)
_cod_original_sg_symbol_H-M C2/c
_cod_database_code 7113870

loop_
_symmetry_equiv_pos_as_xyz
'x, y, z'
'-x, y, -z+1/2'
'x+1/2, y+1/2, z'
'-x+1/2, y+1/2, -z+1/2'
'-x, -y, -z'
'x, -y, z-1/2'
'-x+1/2, -y+1/2, -z'
'x+1/2, -y+1/2, z-1/2'

loop_
_atom_site_label
_atom_site_type_symbol
_atom_site_fract_x
_atom_site_fract_y
_atom_site_fract_z
_atom_site_U_iso_or_equiv
_atom_site_adp_type
_atom_site_occupancy
_atom_site_symmetry_multiplicity
_atom_site_calc_flag
_atom_site_refinement_flags
Co1 Co 0.35499(5) 1.02671(5) 0.08701(4) 0.0418(4) Uani 1 1 d .
Co2 Co 0.0000 0.11630(7) 0.2500 0.0425(4) Uani 1 2 d S
S1 S 0.5255(2) 0.8401(2) 0.1266(3) 0.189(3) Uani 1 1 d .
S2 S 0.1927(4) 1.2216(3) 0.0547(2) 0.203(3) Uani 1 1 d .
S3 S -0.1441(2) 0.1381(2) 0.06954(14) 0.1255(14) Uani 1 1 d .
N1 N 0.2811(3) 0.9380(3) 0.0820(2) 0.0441(15) Uani 1 1 d .
N2 N -0.0694(4) 0.6121(4) 0.0901(3) 0.0516(17) Uani 1 1 d .
N3 N 0.3588(4) 1.0420(4) 0.1688(3) 0.0557(18) Uani 1 1 d .
N4 N 0.3472(4) 0.9978(4) 0.5063(3) 0.0552(18) Uani 1 1 d .
N5 N 0.4411(4) 0.9581(4) 0.1127(3) 0.061(2) Uani 1 1 d .
N6 N 0.2749(4) 1.0985(4) 0.0607(3) 0.0572(19) Uani 1 1 d .
N7 N 0.0763(4) 0.1962(4) 0.2473(3) 0.0570(18) Uani 1 1 d .
N8 N 0.4287(3) 0.5304(3) 0.2547(3) 0.0517(17) Uani 1 1 d .
N9 N -0.0466(4) 0.1190(4) 0.1694(3) 0.0577(18) Uani 1 1 d .
C1 C 0.2165(5) 0.9500(5) 0.0857(4) 0.065(3) Uani 1 1 d .
H1 H 0.2036 0.9965 0.0904 0.078 Uiso 1 1 calc R
C2 C 0.1687(5) 0.8954(5) 0.0826(4) 0.067(3) Uani 1 1 d .
H2 H 0.1254 0.9065 0.0864 0.080 Uiso 1 1 calc R
C3 C 0.1823(5) 0.8255(5) 0.0740(4) 0.057(2) Uani 1 1 d .
C4 C 0.2490(5) 0.8137(5) 0.0696(4) 0.062(2) Uani 1 1 d .
H4 H 0.2620 0.7678 0.0635 0.075 Uiso 1 1 calc R
C5 C 0.2960(5) 0.8697(4) 0.0744(4) 0.061(2) Uani 1 1 d .
H5 H 0.3405 0.8596 0.0721 0.073 Uiso 1 1 calc R
C6 C 0.1287(5) 0.7664(6) 0.0665(4) 0.076(3) Uani 1 1 d .
C7 C 0.0915(6) 0.7644(5) 0.0949(4) 0.078(3) Uani 1 1 d .
H7 H 0.0988 0.8000 0.1200 0.094 Uiso 1 1 calc R
C8 C -0.0119(6) 0.6256(5) 0.1317(4) 0.073(3) Uani 1 1 d .
H8 H -0.0071 0.5996 0.1618 0.088 Uiso 1 1 calc R
C9 C 0.0402(5) 0.6730(5) 0.1349(4) 0.065(3) Uani 1 1 d .
H9 H 0.0779 0.6798 0.1662 0.078 Uiso 1 1 calc R
C10 C 0.0360(5) 0.7097(5) 0.0921(4) 0.067(3) Uani 1 1 d .
N11 N -0.0183(6) 0.6982(6) 0.0484(5) 0.131(4) Uani 1 1 d .
C12 C -0.0740(5) 0.6515(5) 0.0483(5) 0.080(3) Uani 1 1 d .
H12 H -0.1147 0.6484 0.0185 0.096 Uiso 1 1 calc R
C13 C 0.1262(6) 0.7107(5) 0.0235(4) 0.083(3) Uani 1 1 d .
H13A H 0.0921 0.6742 0.0227 0.125 Uiso 1 1 calc R
H13B H 0.1725 0.6896 0.0311 0.125 Uiso 1 1 calc R
H13C H 0.1123 0.7340 -0.0100 0.125 Uiso 1 1 calc R
C14 C 0.3192(7) 1.0932(7) 0.1821(4) 0.100(4) Uani 1 1 d .
H14 H 0.2973 1.1286 0.1579 0.120 Uiso 1 1 calc R
C15 C 0.3112(8) 1.0937(9) 0.2294(5) 0.127(6) Uani 1 1 d .
H15 H 0.2836 1.1291 0.2370 0.153 Uiso 1 1 calc R
C16 C 0.3440(8) 1.0415(10) 0.2675(4) 0.123(7) Uani 1 1 d .
C17 C 0.3853(9) 0.9891(8) 0.2536(4) 0.120(6) Uani 1 1 d .
H17 H 0.4088 0.9539 0.2773 0.144 Uiso 1 1 calc R
C18 C 0.3900(7) 0.9912(7) 0.2051(4) 0.092(4) Uani 1 1 d .
H18 H 0.4162 0.9557 0.1962 0.110 Uiso 1 1 calc R
C19 C 0.3190(6) 1.0572(7) 0.3288(7) 0.131(7) Uani 1 1 d .
C20 C 0.3547(7) 1.0178(7) 0.3437(9) 0.171(10) Uani 1 1 d .
H20 H 0.3838 0.9905 0.3308 0.205 Uiso 1 1 calc R
C21 C 0.4045(5) 1.0063(6) 0.4918(4) 0.070(3) Uani 1 1 d .
H21 H 0.4487 1.0043 0.5184 0.085 Uiso 1 1 calc R
C22 C 0.4054(6) 1.0171(6) 0.4449(4) 0.075(3) Uani 1 1 d .
H22 H 0.4480 1.0220 0.4385 0.090 Uiso 1 1 calc R
C23 C 0.3399(9) 1.0210(7) 0.4049(5) 0.104(5) Uani 1 1 d .
N24 N 0.2787(7) 1.0163(8) 0.4166(4) 0.141(5) Uani 1 1 d .
C25 C 0.2848(6) 1.0028(6) 0.4687(4) 0.071(3) Uani 1 1 d .
H25 H 0.2436 0.9972 0.4768 0.085 Uiso 1 1 calc R
C26 C 0.2655(6) 1.1141(5) 0.3208(4) 0.078(3) Uani 1 1 d .
H26A H 0.2267 1.1058 0.2886 0.117 Uiso 1 1 calc R
H26B H 0.2870 1.1594 0.3191 0.117 Uiso 1 1 calc R
H26C H 0.2478 1.1142 0.3494 0.117 Uiso 1 1 calc R
C27 C 0.1019(6) 0.2471(5) 0.2811(5) 0.095(4) Uani 1 1 d .
H27 H 0.0833 0.2527 0.3078 0.114 Uiso 1 1 calc R
C28 C 0.1555(7) 0.2935(6) 0.2795(7) 0.125(6) Uani 1 1 d .
H28 H 0.1720 0.3286 0.3050 0.150 Uiso 1 1 calc R
C29 C 0.1843(6) 0.2877(8) 0.2400(9) 0.137(8) Uani 1 1 d .
C30 C 0.1587(5) 0.2375(6) 0.2072(7) 0.113(5) Uani 1 1 d .
H30 H 0.1768 0.2304 0.1804 0.135 Uiso 1 1 calc R
C31 C 0.1052(5) 0.1934(5) 0.2103(5) 0.088(4) Uani 1 1 d .
H31 H 0.0881 0.1589 0.1843 0.105 Uiso 1 1 calc R
C32 C 0.2470(13) 0.3398(9) 0.2239(8) 0.156(8) Uani 1 1 d .
C33 C 0.2612(14) 0.3622(11) 0.2617(6) 0.206(14) Uani 1 1 d .
C34 C 0.4119(7) 0.5116(6) 0.2944(5) 0.094(4) Uani 1 1 d .
H34 H 0.4342 0.5375 0.3249 0.112 Uiso 1 1 calc R
C35 C 0.3668(8) 0.4599(8) 0.2988(6) 0.115(5) Uani 1 1 d .
H35 H 0.3611 0.4497 0.3306 0.137 Uiso 1 1 calc R
C36 C 0.3304(5) 0.4240(6) 0.2543(6) 0.097(5) Uani 1 1 d .
N37 N 0.3474(6) 0.4377(6) 0.2092(5) 0.129(5) Uani 1 1 d .
C38 C 0.3953(6) 0.4918(6) 0.2135(5) 0.090(4) Uani 1 1 d .
H38 H 0.4052 0.5025 0.1834 0.109 Uiso 1 1 calc R
C39 C 0.2440(14) 0.3266(14) 0.1706(8) 0.265(16) Uani 1 1 d .
C40 C 0.4767(5) 0.9090(5) 0.1190(4) 0.066(3) Uani 1 1 d .
C41 C 0.2409(6) 1.1495(6) 0.0565(4) 0.082(3) Uani 1 1 d .
C42 C -0.0872(5) 0.1269(4) 0.1280(4) 0.061(2) Uani 1 1 d .
O1S O 0.0901(10) 0.0801(10) 0.0915(8) 0.231(7) Uiso 1 1 d .
C11S C 0.029(3) 0.148(3) 0.050(2) 0.09(2) Uiso 0.24(3) 1 d P
C12S C 0.0457(17) 0.0721(18) 0.0436(13) 0.197(15) Uiso 0.76(3) 1 d P
O2S O 0.0000 0.6981(17) 0.2500 0.249(11) Uiso 1 2 d S
C21S C 0.055(3) 0.742(3) 0.263(2) 0.108(17) Uiso 0.25 1 d P
C22S C 0.0000 0.770(5) 0.2500 0.24(3) Uiso 0.50 2 d SP
O3S O 0.399(2) 0.3952(19) 0.0913(13) 0.397(16) Uiso 1 1 d .
C31S C 0.452(3) 0.356(3) 0.134(2) 0.20(3) Uiso 0.53(8) 1 d P
C32S C 0.471(3) 0.395(3) 0.108(2) 0.19(3) Uiso 0.47(8) 1 d P

loop_
_atom_site_aniso_label
_atom_site_aniso_U_11
_atom_site_aniso_U_22
_atom_site_aniso_U_33
_atom_site_aniso_U_23
_atom_site_aniso_U_13
_atom_site_aniso_U_12
Co1 0.0454(6) 0.0497(6) 0.0339(6) -0.0008(5) 0.0182(5) -0.0126(5)
Co2 0.0378(8) 0.0367(8) 0.0515(10) 0.000 0.0138(7) 0.000
S1 0.117(3) 0.079(2) 0.316(8) 0.000(3) 0.004(4) 0.037(2)
S2 0.242(6) 0.170(5) 0.173(5) -0.001(4) 0.039(4) 0.129(5)
S3 0.128(3) 0.150(3) 0.064(2) 0.017(2) -0.011(2) -0.001(3)
N1 0.044(4) 0.055(4) 0.042(4) 0.003(3) 0.026(3) -0.014(3)
N2 0.050(4) 0.066(4) 0.039(4) 0.003(3) 0.016(3) -0.007(3)
N3 0.075(5) 0.063(4) 0.031(4) -0.002(3) 0.022(4) -0.020(4)
N4 0.052(4) 0.084(5) 0.033(4) 0.006(3) 0.019(4) 0.025(4)
N5 0.052(4) 0.068(5) 0.064(5) -0.006(4) 0.020(4) -0.019(4)
N6 0.052(4) 0.057(4) 0.068(5) 0.002(4) 0.028(4) -0.015(4)
N7 0.048(4) 0.047(4) 0.068(5) 0.007(4) 0.009(4) -0.005(3)
N8 0.045(4) 0.052(4) 0.065(5) 0.001(4) 0.028(4) 0.002(3)
N9 0.057(4) 0.055(4) 0.057(5) 0.007(4) 0.014(4) -0.001(3)
C1 0.066(6) 0.059(5) 0.082(7) -0.009(5) 0.040(5) -0.013(5)
C2 0.052(5) 0.063(6) 0.099(8) 0.009(5) 0.043(5) -0.011(5)
C3 0.050(5) 0.058(5) 0.062(6) 0.007(4) 0.018(4) -0.020(4)
C4 0.069(6) 0.052(5) 0.072(7) -0.012(4) 0.033(5) -0.017(4)
C5 0.065(6) 0.051(5) 0.064(6) -0.013(4) 0.020(5) -0.011(4)
C6 0.054(6) 0.084(7) 0.085(8) 0.006(6) 0.015(6) -0.012(5)
C7 0.075(7) 0.070(6) 0.096(9) 0.002(6) 0.039(6) -0.024(5)
C8 0.083(7) 0.067(6) 0.063(7) 0.003(5) 0.017(6) -0.026(5)
C9 0.048(5) 0.071(6) 0.061(6) 0.012(5) -0.001(4) -0.035(5)
C10 0.048(5) 0.065(6) 0.073(7) 0.018(5) 0.001(5) -0.026(4)
N11 0.105(8) 0.126(9) 0.159(12) 0.071(8) 0.040(8) -0.028(7)
C12 0.056(6) 0.077(6) 0.101(9) 0.023(6) 0.020(6) -0.019(5)
C13 0.093(8) 0.078(7) 0.088(8) -0.028(6) 0.044(7) -0.041(6)
C14 0.145(11) 0.107(8) 0.064(8) -0.020(6) 0.055(8) 0.013(8)
C15 0.132(12) 0.225(17) 0.046(7) -0.019(9) 0.058(8) 0.014(11)
C16 0.146(12) 0.207(16) 0.028(6) -0.036(8) 0.044(7) -0.128(12)
C17 0.184(15) 0.148(12) 0.034(6) 0.009(7) 0.044(8) -0.063(11)
C18 0.116(10) 0.114(9) 0.048(7) 0.005(6) 0.032(6) -0.012(7)
C19 0.055(7) 0.074(8) 0.217(19) -0.020(9) -0.011(9) 0.015(7)
C20 0.070(9) 0.073(8) 0.35(3) 0.024(12) 0.041(13) 0.025(7)
C21 0.048(5) 0.115(8) 0.048(6) 0.006(5) 0.016(5) 0.002(5)
C22 0.083(7) 0.107(8) 0.049(6) -0.012(6) 0.043(6) -0.014(6)
C23 0.161(13) 0.129(10) 0.059(8) -0.029(7) 0.085(9) -0.049(10)
N24 0.130(10) 0.223(14) 0.056(7) -0.005(8) 0.015(7) -0.051(10)
C25 0.070(7) 0.106(7) 0.041(6) -0.001(5) 0.024(5) -0.011(6)
C26 0.093(8) 0.098(7) 0.051(6) 0.016(5) 0.035(6) 0.038(6)
C27 0.093(8) 0.064(6) 0.098(9) 0.018(6) -0.004(7) -0.029(6)
C28 0.083(9) 0.052(6) 0.178(16) 0.008(8) -0.034(9) -0.038(7)
C29 0.053(7) 0.075(9) 0.27(2) 0.076(12) 0.033(10) -0.028(7)
C30 0.044(6) 0.068(7) 0.243(18) 0.050(9) 0.069(8) -0.007(6)
C31 0.068(7) 0.064(6) 0.144(12) 0.032(6) 0.053(7) 0.009(5)
C32 0.27(2) 0.117(12) 0.125(15) 0.011(11) 0.129(17) 0.045(14)
C33 0.32(3) 0.188(19) 0.066(11) -0.004(11) 0.013(14) 0.17(2)
C34 0.110(9) 0.081(7) 0.111(10) -0.002(7) 0.066(8) -0.025(7)
C35 0.130(12) 0.122(10) 0.110(11) -0.003(9) 0.064(10) -0.059(9)
C36 0.054(6) 0.093(8) 0.155(13) 0.069(9) 0.048(8) -0.017(6)
N37 0.097(8) 0.132(9) 0.130(10) 0.028(8) 0.003(7) -0.064(7)
C38 0.092(8) 0.084(7) 0.085(9) 0.001(6) 0.017(7) -0.046(7)
C39 0.34(3) 0.36(3) 0.189(19) -0.19(2) 0.21(2) -0.29(3)
C40 0.053(5) 0.042(5) 0.087(8) 0.002(5) 0.005(5) 0.002(4)
C41 0.065(7) 0.083(7) 0.080(8) 0.010(6) 0.003(6) -0.004(6)
C42 0.073(6) 0.055(5) 0.057(6) 0.003(4) 0.024(6) 0.000(5)

loop_
_atom_type_symbol
_atom_type_description
_atom_type_scat_dispersion_real
_atom_type_scat_dispersion_imag
_atom_type_scat_source
C C 0.0033 0.0016 'International Tables Vol C Tables 4.2.6.8 and 6.1.1.4'
H H 0.0000 0.0000 'International Tables Vol C Tables 4.2.6.8 and 6.1.1.4'
Co Co 0.3494 0.9721 'International Tables Vol C Tables 4.2.6.8 and 6.1.1.4'
N N 0.0061 0.0033 'International Tables Vol C Tables 4.2.6.8 and 6.1.1.4'
S S 0.1246 0.1234 'International Tables Vol C Tables 4.2.6.8 and 6.1.1.4'
O O 0.0106 0.0060 'International Tables Vol C Tables 4.2.6.8 and 6.1.1.4'

loop_
_geom_angle_atom_site_label_1
_geom_angle_atom_site_label_2
_geom_angle_atom_site_label_3
_geom_angle
_geom_angle_site_symmetry_1
_geom_angle_site_symmetry_3
N6 Co1 N5 176.2(3) . .
N6 Co1 N2 88.8(3) . 3
N5 Co1 N2 87.6(3) . 3
N6 Co1 N4 90.6(3) . 6_575
N5 Co1 N4 88.4(3) . 6_575
N2 Co1 N4 90.0(2) 3 6_575
N6 Co1 N1 92.8(3) . .
N5 Co1 N1 90.8(3) . .
N2 Co1 N1 177.5(2) 3 .
N4 Co1 N1 88.1(2) 6_575 .
N6 Co1 N3 91.1(3) . .
N5 Co1 N3 90.3(3) . .
N2 Co1 N3 94.8(2) 3 .
N4 Co1 N3 174.9(2) 6_575 .
N1 Co1 N3 87.1(2) . .
N9 Co2 N9 177.2(4) . 2
N9 Co2 N7 90.7(3) . .
N9 Co2 N7 87.4(3) 2 .
N9 Co2 N7 87.4(3) . 2
N9 Co2 N7 90.7(3) 2 2
N7 Co2 N7 92.0(4) . 2
N9 Co2 N8 90.9(3) . 3_445
N9 Co2 N8 91.1(3) 2 3_445
N7 Co2 N8 176.2(2) . 3_445
N7 Co2 N8 91.5(3) 2 3_445
N9 Co2 N8 91.1(3) . 4_545
N9 Co2 N8 90.9(3) 2 4_545
N7 Co2 N8 91.5(3) . 4_545
N7 Co2 N8 176.2(2) 2 4_545
N8 Co2 N8 85.0(3) 3_445 4_545
C5 N1 C1 116.0(7) . .
C5 N1 Co1 123.3(5) . .
C1 N1 Co1 120.7(6) . .
C8 N2 C12 114.0(8) . .
C8 N2 Co1 123.8(6) . 3_445
C12 N2 Co1 122.1(6) . 3_445
C18 N3 C14 117.4(9) . .
C18 N3 Co1 119.2(7) . .
C14 N3 Co1 122.2(7) . .
C25 N4 C21 115.9(7) . .
C25 N4 Co1 121.0(6) . 6_576
C21 N4 Co1 123.1(6) . 6_576
C40 N5 Co1 163.1(7) . .
C41 N6 Co1 162.1(8) . .
C27 N7 C31 113.5(10) . .
C27 N7 Co2 126.5(8) . .
C31 N7 Co2 119.8(7) . .
C34 N8 C38 111.4(9) . .
C34 N8 Co2 128.1(7) . 3
C38 N8 Co2 120.5(7) . 3
C42 N9 Co2 162.1(8) . .
N1 C1 C2 122.1(8) . .
C3 C2 C1 122.9(8) . .
C2 C3 C4 114.6(7) . .
C2 C3 C6 123.5(8) . .
C4 C3 C6 121.8(8) . .
C5 C4 C3 120.5(8) . .
N1 C5 C4 123.8(8) . .
C7 C6 C3 119.2(10) . .
C7 C6 C13 125.2(10) . .
C3 C6 C13 115.6(9) . .
C6 C7 C10 125.6(11) . .
N2 C8 C9 127.1(9) . .
C10 C9 C8 117.9(9) . .
N11 C10 C9 119.2(8) . .
N11 C10 C7 121.5(9) . .
C9 C10 C7 119.3(9) . .
C10 N11 C12 120.2(10) . .
N2 C12 N11 121.2(10) . .
C15 C14 N3 121.7(13) . .
C14 C15 C16 121.3(14) . .
C15 C16 C17 116.7(10) . .
C15 C16 C19 109.8(14) . .
C17 C16 C19 133.5(13) . .
C18 C17 C16 118.9(14) . .
C17 C18 N3 124.0(13) . .
C20 C19 C26 165(2) . .
C20 C19 C16 83.1(19) . .
C26 C19 C16 112.1(13) . .
C19 C20 C23 91.8(19) . .
C22 C21 N4 127.6(10) . .
C21 C22 C23 116.8(10) . .
N24 C23 C22 119.5(10) . .
N24 C23 C20 131.4(13) . .
C22 C23 C20 108.3(11) . .
C23 N24 C25 118.1(11) . .
N4 C25 N24 122.0(10) . .
N7 C27 C28 123.8(14) . .
C29 C28 C27 120.3(14) . .
C30 C29 C28 115.2(11) . .
C30 C29 C32 112.6(18) . .
C28 C29 C32 132.2(18) . .
C30 C29 C33 143.1(16) . .
C28 C29 C33 101.4(16) . .
C32 C29 C33 31.7(7) . .
C29 C30 C31 122.3(15) . .
N7 C31 C30 124.9(13) . .
C33 C32 C39 161(3) . .
C33 C32 C29 87(2) . .
C39 C32 C29 111.5(17) . .
C32 C33 C36 96(2) . .
C32 C33 C29 61(2) . .
C36 C33 C29 156.9(13) . .
N8 C34 C35 130.1(13) . .
C34 C35 C36 116.4(12) . .
C35 C36 N37 118.2(10) . .
C35 C36 C33 113.6(11) . .
N37 C36 C33 128.2(13) . .
C38 N37 C36 115.6(11) . .
N8 C38 N37 128.1(11) . .
N5 C40 S1 178.8(11) . .
N6 C41 S2 176.2(11) . .
N9 C42 S3 179.7(10) . .
C12S O1S C11S 53(2) . .
C12S C11S O1S 44.3(19) . .
O1S C12S C11S 83(3) . .
C21S O2S C21S 103(5) 2 .
C21S O2S C22S 51(3) 2 .
C21S O2S C22S 51(3) . .
C22S C21S O2S 66(5) . .
C21S C22S C21S 125(10) 2 .
C21S C22S O2S 62(5) 2 .
C21S C22S O2S 62(5) . .
C32S O3S C31S 49(3) . .
C32S C31S O3S 60(4) . .
C31S C32S O3S 71(5) . .

loop_
_geom_bond_atom_site_label_1
_geom_bond_atom_site_label_2
_geom_bond_distance
_geom_bond_site_symmetry_2
Co1 N6 2.021(8) .
Co1 N5 2.065(9) .
Co1 N2 2.181(7) 3
Co1 N4 2.195(7) 6_575
Co1 N1 2.195(6) .
Co1 N3 2.219(6) .
Co2 N9 2.065(8) .
Co2 N9 2.065(8) 2
Co2 N7 2.155(7) .
Co2 N7 2.155(7) 2
Co2 N8 2.181(7) 3_445
Co2 N8 2.181(7) 4_545
S1 C40 1.587(10) .
S2 C41 1.648(12) .
S3 C42 1.617(11) .
N1 C5 1.346(10) .
N1 C1 1.346(10) .
N2 C8 1.329(12) .
N2 C12 1.331(11) .
N2 Co1 2.181(7) 3_445
N3 C18 1.359(13) .
N3 C14 1.368(13) .
N4 C25 1.315(11) .
N4 C21 1.343(11) .
N4 Co1 2.195(7) 6_576
N5 C40 1.139(11) .
N6 C41 1.155(12) .
N7 C27 1.299(13) .
N7 C31 1.324(13) .
N8 C34 1.285(12) .
N8 C38 1.307(12) .
N8 Co2 2.181(7) 3
N9 C42 1.148(11) .
C1 C2 1.381(12) .
C2 C3 1.373(12) .
C3 C4 1.395(12) .
C3 C6 1.504(12) .
C4 C5 1.384(11) .
C6 C7 1.243(13) .
C6 C13 1.556(14) .
C7 C10 1.491(12) .
C8 C9 1.345(12) .
C9 C10 1.332(12) .
C10 N11 1.321(14) .
N11 C12 1.414(13) .
C14 C15 1.351(14) .
C15 C16 1.41(2) .
C16 C17 1.41(2) .
C16 C19 1.92(2) .
C17 C18 1.354(15) .
C19 C20 1.009(15) .
C19 C26 1.471(15) .
C20 C23 1.79(2) .
C21 C22 1.297(12) .
C22 C23 1.384(17) .
C23 N24 1.367(16) .
N24 C25 1.403(13) .
C27 C28 1.391(17) .
C28 C29 1.39(2) .
C29 C30 1.28(2) .
C29 C32 1.76(2) .
C29 C33 2.01(3) .
C30 C31 1.374(13) .
C32 C33 1.05(2) .
C32 C39 1.45(2) .
C33 C36 1.87(3) .
C34 C35 1.355(15) .
C35 C36 1.356(18) .
C36 N37 1.405(16) .
N37 C38 1.370(13) .
O1S C12S 1.31(3) .
O1S C11S 1.86(6) .
C11S C12S 1.49(6) .
O2S C21S 1.31(6) 2
O2S C21S 1.31(6) .
O2S C22S 1.35(9) .
C21S C22S 1.15(7) .
C22S C21S 1.15(7) 2
O3S C32S 1.35(6) .
O3S C31S 1.47(6) .
C31S C32S 1.17(6) .
